data_7247113
loop_
_publ_author_name
'Li, Chang'
'Wu, Di'
'Gao, Zhenguo'
'Chen, Wei'

_publ_section_title
;
 Molecular simulation studies on the design of multicomponent sorbic acid
 crystals for tuning solubility
;
_journal_issue 34
_journal_name_full CrystEngComm
_journal_page_first 4889
_journal_page_last 4901
_journal_paper_doi 10.1039/D3CE00392B
_journal_volume 25
_journal_year 2023
_chemical_formula_moiety '2(C6 H7 O2), C4 H12 N2'
_chemical_formula_sum 'C16 H26 N2 O4'
_chemical_formula_weight 310.39
_chemical_name_common 'piperazine-1,4-diium di-sorbate'
_chemical_name_systematic 'piperazine-1,4-diium di-2e,4e-hexadienoicate'
_space_group_crystal_system triclinic
_space_group_IT_number 2
_space_group_name_Hall '-P 1'
_space_group_name_H-M_alt 'P -1'
_atom_sites_solution_hydrogens mixed
_atom_sites_solution_primary dual
_audit_creation_date 2020-11-25
_audit_creation_method
;
Olex2 1.3
(compiled 2020.07.31 svn.rc2a77460 for OlexSys, GUI svn.r6145)
;
_audit_update_record
;
2020-11-25 deposited with the CCDC.	2023-07-25 downloaded from the CCDC.
;
_cell_angle_alpha 108.023(13)
_cell_angle_beta 94.575(12)
_cell_angle_gamma 99.275(13)
_cell_formula_units_Z 1
_cell_length_a 5.6474(9)
_cell_length_b 7.3558(11)
_cell_length_c 10.9693(15)
_cell_measurement_reflns_used 2810
_cell_measurement_temperature 293(2)
_cell_measurement_theta_max 32.5170
_cell_measurement_theta_min 1.9250
_cell_volume 423.55(12)
_computing_cell_refinement 'CrysAlisPro 1.171.39.46 (Rigaku OD, 2018)'
_computing_data_collection 'CrysAlisPro 1.171.39.46 (Rigaku OD, 2018)'
_computing_data_reduction 'CrysAlisPro 1.171.39.46 (Rigaku OD, 2018)'
_computing_molecular_graphics 'Olex2 1.3 (Dolomanov et al., 2009)'
_computing_publication_material 'Olex2 1.3 (Dolomanov et al., 2009)'
_computing_structure_refinement 'SHELXL 2018/3 (Sheldrick, 2015)'
_computing_structure_solution 'SHELXT 2018/2 (Sheldrick, 2018)'
_diffrn_ambient_temperature 293(2)
_diffrn_detector 'CCD plate'
_diffrn_measured_fraction_theta_full 1.000
_diffrn_measured_fraction_theta_max 0.999
_diffrn_measurement_details
;
List of Runs (angles in degrees, time in seconds):

  # Type    Start    End  Width  t~exp~   \w     \q     \k     \f   Frames
#--------------------------------------------------------------------------
  1  \w   -115.00  65.00   2.00    2.00    --  -25.00  45.00   0.00   90
  2  \w   -115.00  65.00   2.00    2.00    --  -25.00  45.00  90.00   90
  3  \w   -115.00  65.00   2.00    2.00    --  -25.00  45.00 180.00   90
;
_diffrn_measurement_device 'abstract diffractometer'
_diffrn_measurement_device_type 'dtrek-CrysAlisPro-abstract goniometer imported rigaku-d*trek images'
_diffrn_measurement_method '\w scans'
_diffrn_orient_matrix_type 'CrysAlisPro convention (1999,Acta A55,543-557)'
_diffrn_orient_matrix_UB_11 -0.1129797000
_diffrn_orient_matrix_UB_12 0.0177895000
_diffrn_orient_matrix_UB_13 -0.0217535000
_diffrn_orient_matrix_UB_21 -0.0175894000
_diffrn_orient_matrix_UB_22 -0.0872751000
_diffrn_orient_matrix_UB_23 -0.0534627000
_diffrn_orient_matrix_UB_31 -0.0586247000
_diffrn_orient_matrix_UB_32 -0.0525385000
_diffrn_orient_matrix_UB_33 0.0371786000
_diffrn_radiation_monochromator graphite
_diffrn_radiation_probe x-ray
_diffrn_radiation_type 'Mo K\a'
_diffrn_radiation_wavelength 0.71073
_diffrn_reflns_av_R_equivalents 0.0374
_diffrn_reflns_av_unetI/netI 0.0432
_diffrn_reflns_Laue_measured_fraction_full 1.000
_diffrn_reflns_Laue_measured_fraction_max 0.999
_diffrn_reflns_limit_h_max 7
_diffrn_reflns_limit_h_min -7
_diffrn_reflns_limit_k_max 8
_diffrn_reflns_limit_k_min -9
_diffrn_reflns_limit_l_max 12
_diffrn_reflns_limit_l_min -13
_diffrn_reflns_number 4493
_diffrn_reflns_point_group_measured_fraction_full 1.000
_diffrn_reflns_point_group_measured_fraction_max 0.999
_diffrn_reflns_theta_full 25.242
_diffrn_reflns_theta_max 26.370
_diffrn_reflns_theta_min 1.971
_diffrn_source 'fine-focus sealed X-ray tube'
_diffrn_source_type 'Enhance (Mo) X-ray Source'
_exptl_absorpt_coefficient_mu 0.087
_exptl_absorpt_correction_T_max 1.00000
_exptl_absorpt_correction_T_min 0.87305
_exptl_absorpt_correction_type multi-scan
_exptl_absorpt_process_details
;
CrysAlisPro 1.171.39.46 (Rigaku Oxford Diffraction, 2018)
Empirical absorption correction using spherical harmonics,
 implemented in SCALE3 ABSPACK scaling algorithm.
;
_exptl_crystal_colour colorless
_exptl_crystal_density_diffrn 1.217
_exptl_crystal_description block
_exptl_crystal_F_000 168
_exptl_crystal_recrystallization_method 'Re-crystallisation from solvent: ??'
_exptl_crystal_size_max 0.3
_exptl_crystal_size_mid 0.2
_exptl_crystal_size_min 0.2
_refine_diff_density_max 0.215
_refine_diff_density_min -0.222
_refine_diff_density_rms 0.047
_refine_ls_extinction_coef 0.100(12)
_refine_ls_extinction_expression Fc^*^=kFc[1+0.001xFc^2^\l^3^/sin(2\q)]^-1/4^
_refine_ls_extinction_method 'SHELXL-2018/3 (Sheldrick 2018)'
_refine_ls_goodness_of_fit_ref 1.041
_refine_ls_hydrogen_treatment mixed
_refine_ls_matrix_type full
_refine_ls_number_parameters 110
_refine_ls_number_reflns 1731
_refine_ls_number_restraints 1
_refine_ls_restrained_S_all 1.043
_refine_ls_R_factor_all 0.0553
_refine_ls_R_factor_gt 0.0434
_refine_ls_shift/su_max 0.000
_refine_ls_shift/su_mean 0.000
_refine_ls_structure_factor_coef Fsqd
_refine_ls_weighting_details 'w=1/[\s^2^(Fo^2^)+(0.0494P)^2^+0.1067P] where P=(Fo^2^+2Fc^2^)/3'
_refine_ls_weighting_scheme calc
_refine_ls_wR_factor_gt 0.1029
_refine_ls_wR_factor_ref 0.1140
_reflns_Friedel_coverage 0.000
_reflns_number_gt 1413
_reflns_number_total 1731
_reflns_threshold_expression 'I > 2\s(I)'
_cod_data_source_file d3ce00392b2.cif
_cod_data_source_block r20200811b
_cod_depositor_comments 'Adding full bibliography for 7247113--7247115.cif.'
_cod_original_cell_volume 423.55(11)
_cod_database_code 7247113
_shelx_shelxl_version_number 2018/3
_chemical_oxdiff_formula 'C11 H10 N O'
_shelx_space_group_comment
;
The symmetry employed for this shelxl refinement is uniquely defined
by the following loop, which should always be used as a source of
symmetry information in preference to the above space-group names.
They are only intended as comments.
;
_reflns_odcompleteness_completeness 99.94
_reflns_odcompleteness_iscentric 1
_reflns_odcompleteness_theta 26.32
_olex2_refinement_description
;
1. Fixed Uiso
 At 1.2 times of:
  All C(H) groups, All C(H,H) groups
 At 1.5 times of:
  All C(H,H,H) groups
2. Restrained distances
 H1A-N1
 0.92 with sigma of 0.02
3.a Secondary CH2 refined with riding coordinates:
 C7(H7A,H7B), C8(H8A,H8B)
3.b Aromatic/amide H refined with riding coordinates:
 C3(H3), C4(H4), C2(H2), C5(H5)
3.c Idealised Me refined as rotating group:
 C6(H6A,H6B,H6C)
;
_olex2_submission_special_instructions 'No special instructions were received'
_oxdiff_exptl_absorpt_empirical_details
;
Empirical correction (ABSPACK) includes:
- Absorption correction using spherical harmonics
- Frame scaling
- Detector area scaling
;
_oxdiff_exptl_absorpt_empirical_full_max 1.412
_oxdiff_exptl_absorpt_empirical_full_min 0.669

loop_
_space_group_symop_operation_xyz
'x, y, z'
'-x, -y, -z'

loop_
_atom_site_label
_atom_site_type_symbol
_atom_site_fract_x
_atom_site_fract_y
_atom_site_fract_z
_atom_site_U_iso_or_equiv
_atom_site_adp_type
_atom_site_occupancy
_atom_site_site_symmetry_order
_atom_site_calc_flag
_atom_site_refinement_flags_posn
_atom_site_refinement_flags_adp
_atom_site_refinement_flags_occupancy
_atom_site_disorder_assembly
_atom_site_disorder_group
O1 O 0.24039(18) 0.66193(15) 0.68678(10) 0.0230(3) Uani 1 1 d . . . . .
O2 O 0.54410(19) 0.80203(16) 0.60828(11) 0.0255(3) Uani 1 1 d . . . . .
N1 N 0.0056(2) 0.86009(18) 0.56623(12) 0.0174(3) Uani 1 1 d D . . . .
C1 C 0.4611(3) 0.6956(2) 0.67227(14) 0.0175(3) Uani 1 1 d . . . . .
C3 C 0.5639(3) 0.4874(2) 0.80160(14) 0.0186(3) Uani 1 1 d . . . . .
H3 H 0.401355 0.465947 0.812580 0.022 Uiso 1 1 calc R U . . .
C7 C 0.0293(3) 0.8067(2) 0.42608(14) 0.0191(3) Uani 1 1 d . . . . .
H7A H -0.039174 0.669491 0.383130 0.023 Uiso 1 1 calc R U . . .
H7B H 0.199128 0.828830 0.415220 0.023 Uiso 1 1 calc R U . . .
C8 C 0.1021(3) 1.0713(2) 0.63430(14) 0.0195(4) Uani 1 1 d . . . . .
H8A H 0.273960 1.100776 0.628990 0.023 Uiso 1 1 calc R U . . .
H8B H 0.081560 1.103148 0.724981 0.023 Uiso 1 1 calc R U . . .
C4 C 0.7231(3) 0.3908(2) 0.85965(14) 0.0197(4) Uani 1 1 d . . . . .
H4 H 0.888424 0.421658 0.856806 0.024 Uiso 1 1 calc R U . . .
C2 C 0.6331(3) 0.6045(2) 0.73369(14) 0.0197(4) Uani 1 1 d . . . . .
H2 H 0.795992 0.630545 0.724201 0.024 Uiso 1 1 calc R U . . .
C5 C 0.6460(3) 0.2605(2) 0.91684(15) 0.0232(4) Uani 1 1 d . . . . .
H5 H 0.480760 0.233856 0.921178 0.028 Uiso 1 1 calc R U . . .
C6 C 0.8018(3) 0.1537(2) 0.97446(16) 0.0298(4) Uani 1 1 d . . . . .
H6A H 0.752027 0.016030 0.930316 0.045 Uiso 1 1 calc R U . . .
H6B H 0.785762 0.181539 1.064542 0.045 Uiso 1 1 calc R U . . .
H6C H 0.967847 0.194782 0.965539 0.045 Uiso 1 1 calc R U . . .
H1A H 0.096(3) 0.790(2) 0.6086(17) 0.036(5) Uiso 1 1 d D . . . .
H1B H -0.165(4) 0.827(3) 0.5803(18) 0.041(5) Uiso 1 1 d . . . . .

loop_
_atom_site_aniso_label
_atom_site_aniso_U_11
_atom_site_aniso_U_22
_atom_site_aniso_U_33
_atom_site_aniso_U_23
_atom_site_aniso_U_13
_atom_site_aniso_U_12
O1 0.0171(6) 0.0282(6) 0.0317(6) 0.0193(5) 0.0053(4) 0.0072(5)
O2 0.0195(6) 0.0320(7) 0.0368(7) 0.0251(5) 0.0087(5) 0.0082(5)
N1 0.0167(7) 0.0180(7) 0.0219(7) 0.0122(5) 0.0031(5) 0.0044(5)
C1 0.0177(7) 0.0168(7) 0.0195(8) 0.0072(6) 0.0032(6) 0.0044(6)
C3 0.0174(7) 0.0198(8) 0.0190(8) 0.0060(6) 0.0020(6) 0.0054(6)
C7 0.0221(8) 0.0161(7) 0.0200(8) 0.0061(6) 0.0035(6) 0.0058(6)
C8 0.0221(8) 0.0191(8) 0.0184(8) 0.0070(6) 0.0031(6) 0.0052(6)
C4 0.0209(8) 0.0209(8) 0.0184(8) 0.0063(6) 0.0028(6) 0.0074(6)
C2 0.0157(7) 0.0230(8) 0.0232(8) 0.0104(6) 0.0031(6) 0.0064(6)
C5 0.0267(8) 0.0233(8) 0.0216(8) 0.0089(6) 0.0021(6) 0.0078(7)
C6 0.0418(10) 0.0273(9) 0.0257(9) 0.0135(7) 0.0026(7) 0.0137(8)

loop_
_atom_type_symbol
_atom_type_description
_atom_type_scat_dispersion_real
_atom_type_scat_dispersion_imag
_atom_type_scat_source
C C 0.0033 0.0016 'International Tables Vol C Tables 4.2.6.8 and 6.1.1.4'
H H 0.0000 0.0000 'International Tables Vol C Tables 4.2.6.8 and 6.1.1.4'
N N 0.0061 0.0033 'International Tables Vol C Tables 4.2.6.8 and 6.1.1.4'
O O 0.0106 0.0060 'International Tables Vol C Tables 4.2.6.8 and 6.1.1.4'

loop_
_geom_angle_atom_site_label_1
_geom_angle_atom_site_label_2
_geom_angle_atom_site_label_3
_geom_angle
_geom_angle_site_symmetry_1
_geom_angle_site_symmetry_3
_geom_angle_publ_flag
C7 N1 C8 111.08(11) . . ?
C7 N1 H1A 111.7(11) . . ?
C7 N1 H1B 111.6(11) . . ?
C8 N1 H1A 106.7(11) . . ?
C8 N1 H1B 109.5(11) . . ?
H1A N1 H1B 106.0(15) . . ?
O1 C1 O2 123.50(13) . . ?
O1 C1 C2 118.27(13) . . ?
O2 C1 C2 118.23(13) . . ?
C4 C3 H3 117.5 . . ?
C2 C3 H3 117.5 . . ?
C2 C3 C4 125.05(14) . . ?
N1 C7 H7A 109.7 . . ?
N1 C7 H7B 109.7 . . ?
N1 C7 C8 109.76(11) . 2_576 ?
H7A C7 H7B 108.2 . . ?
C8 C7 H7A 109.7 2_576 . ?
C8 C7 H7B 109.7 2_576 . ?
N1 C8 C7 110.39(12) . 2_576 ?
N1 C8 H8A 109.6 . . ?
N1 C8 H8B 109.6 . . ?
C7 C8 H8A 109.6 2_576 . ?
C7 C8 H8B 109.6 2_576 . ?
H8A C8 H8B 108.1 . . ?
C3 C4 H4 118.1 . . ?
C5 C4 C3 123.86(15) . . ?
C5 C4 H4 118.1 . . ?
C1 C2 H2 118.4 . . ?
C3 C2 C1 123.11(14) . . ?
C3 C2 H2 118.4 . . ?
C4 C5 H5 117.1 . . ?
C4 C5 C6 125.72(15) . . ?
C6 C5 H5 117.1 . . ?
C5 C6 H6A 109.5 . . ?
C5 C6 H6B 109.5 . . ?
C5 C6 H6C 109.5 . . ?
H6A C6 H6B 109.5 . . ?
H6A C6 H6C 109.5 . . ?
H6B C6 H6C 109.5 . . ?

loop_
_geom_bond_atom_site_label_1
_geom_bond_atom_site_label_2
_geom_bond_distance
_geom_bond_site_symmetry_2
_geom_bond_publ_flag
O1 C1 1.2636(18) . ?
O2 C1 1.2647(18) . ?
N1 C7 1.4871(19) . ?
N1 C8 1.4874(19) . ?
N1 H1A 0.968(14) . ?
N1 H1B 0.99(2) . ?
C1 C2 1.494(2) . ?
C3 H3 0.9300 . ?
C3 C4 1.453(2) . ?
C3 C2 1.336(2) . ?
C7 H7A 0.9700 . ?
C7 H7B 0.9700 . ?
C7 C8 1.516(2) 2_576 ?
C8 H8A 0.9700 . ?
C8 H8B 0.9700 . ?
C4 H4 0.9300 . ?
C4 C5 1.336(2) . ?
C2 H2 0.9300 . ?
C5 H5 0.9300 . ?
C5 C6 1.495(2) . ?
C6 H6A 0.9600 . ?
C6 H6B 0.9600 . ?
C6 H6C 0.9600 . ?

loop_
_geom_torsion_atom_site_label_1
_geom_torsion_atom_site_label_2
_geom_torsion_atom_site_label_3
_geom_torsion_atom_site_label_4
_geom_torsion
_geom_torsion_site_symmetry_1
_geom_torsion_site_symmetry_2
_geom_torsion_site_symmetry_3
_geom_torsion_site_symmetry_4
_geom_torsion_publ_flag
O1 C1 C2 C3 0.9(2) . . . . ?
O2 C1 C2 C3 -178.95(14) . . . . ?
C3 C4 C5 C6 178.20(14) . . . . ?
C7 N1 C8 C7 58.00(16) . . . 2_576 ?
C8 N1 C7 C8 -57.63(17) . . . 2_576 ?
C4 C3 C2 C1 178.02(13) . . . . ?
C2 C3 C4 C5 -173.58(15) . . . . ?
